data_7108532
loop_
_publ_author_name
'Xiqi Zhang'
'Zhenguo Chi'
'Bingjia Xu'
'Long Jiang'
'Xie Zhou'
'Yi Zhang'
'Siwei Liu'
'Jiarui Xu'

_publ_section_title
;
 Multifunctional organic fluorescent materials derived from
 9,10-distyrylanthracene with alkoxyl endgroups of various lengths
;
_journal_name_full Chem.Commun.
_journal_page_first 10895
_journal_paper_doi 10.1039/c2cc36263e
_journal_volume 48
_journal_year 2012
_chemical_formula_moiety 'C44 H50 O2'
_chemical_formula_sum 'C44 H50 O2'
_chemical_formula_weight 610.84
_chemical_name_systematic
;
?
;
_space_group_IT_number 2
_symmetry_cell_setting triclinic
_symmetry_space_group_name_Hall '-P 1'
_symmetry_space_group_name_H-M 'P -1'
_atom_sites_solution_hydrogens geom
_atom_sites_solution_primary direct
_atom_sites_solution_secondary difmap
_audit_creation_method SHELXL-97
_cell_angle_alpha 74.953(4)
_cell_angle_beta 80.961(4)
_cell_angle_gamma 79.000(4)
_cell_formula_units_Z 3
_cell_length_a 9.0098(5)
_cell_length_b 15.1250(8)
_cell_length_c 20.0151(10)
_cell_measurement_reflns_used 11416
_cell_measurement_temperature 150(2)
_cell_measurement_theta_max 66.9486
_cell_measurement_theta_min 3.0611
_cell_volume 2568.9(2)
_computing_cell_refinement
;
CrysAlisPro, Agilent Technologies,
Version 1.171.35.19 (release 27-10-2011 CrysAlis171 .NET)
;
_computing_data_collection
;
CrysAlisPro, Agilent Technologies,
Version 1.171.35.19 (release 27-10-2011 CrysAlis171 .NET)
;
_computing_data_reduction
;
CrysAlisPro, Agilent Technologies,
Version 1.171.35.19 (release 27-10-2011 CrysAlis171 .NET)
;
_computing_molecular_graphics 'Bruker SHELXTL'
_computing_publication_material 'Bruker SHELXTL'
_computing_structure_refinement 'SHELXL-97 (Sheldrick, 1997)'
_computing_structure_solution 'SHELXS-97 (Sheldrick, 1990)'
_diffrn_ambient_temperature 150(2)
_diffrn_detector_area_resol_mean 10.5058
_diffrn_measured_fraction_theta_full 0.994
_diffrn_measured_fraction_theta_max 0.994
_diffrn_measurement_device_type 'Xcalibur, Atlas, Gemini ultra'
_diffrn_measurement_method '\w scans'
_diffrn_radiation_monochromator graphite
_diffrn_radiation_source 'fine-focus sealed tube'
_diffrn_radiation_type CuK\a
_diffrn_radiation_wavelength 1.54178
_diffrn_reflns_av_R_equivalents 0.0592
_diffrn_reflns_av_sigmaI/netI 0.1395
_diffrn_reflns_limit_h_max 10
_diffrn_reflns_limit_h_min -10
_diffrn_reflns_limit_k_max 17
_diffrn_reflns_limit_k_min -18
_diffrn_reflns_limit_l_max 19
_diffrn_reflns_limit_l_min -23
_diffrn_reflns_number 30374
_diffrn_reflns_theta_full 67.05
_diffrn_reflns_theta_max 67.05
_diffrn_reflns_theta_min 3.06
_exptl_absorpt_coefficient_mu 0.537
_exptl_absorpt_correction_T_max 0.8556
_exptl_absorpt_correction_T_min 0.8139
_exptl_absorpt_correction_type multi-scan
_exptl_absorpt_process_details
;
CrysAlisPro, Agilent Technologies,
Version 1.171.35.19 (release 27-10-2011 CrysAlis171 .NET)

Empirical absorption correction using spherical harmonics,
implemented in SCALE3 ABSPACK scaling algorithm.
;
_exptl_crystal_colour yellow
_exptl_crystal_density_diffrn 1.185
_exptl_crystal_density_method 'not measured'
_exptl_crystal_description block
_exptl_crystal_F_000 990
_exptl_crystal_size_max 0.40
_exptl_crystal_size_mid 0.30
_exptl_crystal_size_min 0.30
_refine_diff_density_max 0.224
_refine_diff_density_min -0.303
_refine_diff_density_rms 0.056
_refine_ls_extinction_method none
_refine_ls_goodness_of_fit_ref 1.028
_refine_ls_hydrogen_treatment constr
_refine_ls_matrix_type full
_refine_ls_number_parameters 625
_refine_ls_number_reflns 9111
_refine_ls_number_restraints 0
_refine_ls_restrained_S_all 1.028
_refine_ls_R_factor_all 0.0644
_refine_ls_R_factor_gt 0.0526
_refine_ls_shift/su_max 0.001
_refine_ls_shift/su_mean 0.000
_refine_ls_structure_factor_coef Fsqd
_refine_ls_weighting_details 'calc w=1/[\s^2^(Fo^2^)+(0.0973P)^2^+0.1058P] where P=(Fo^2^+2Fc^2^)/3'
_refine_ls_weighting_scheme calc
_refine_ls_wR_factor_gt 0.1405
_refine_ls_wR_factor_ref 0.1560
_reflns_number_gt 7275
_reflns_number_total 9111
_reflns_threshold_expression >2sigma(I)
_cod_data_source_file c2cc36263e.txt
_cod_data_source_block 03289a
_cod_original_sg_symbol_H-M 'p -1'
_cod_database_code 7108532

loop_
_symmetry_equiv_pos_as_xyz
'x, y, z'
'-x, -y, -z'

loop_
_atom_site_label
_atom_site_type_symbol
_atom_site_fract_x
_atom_site_fract_y
_atom_site_fract_z
_atom_site_U_iso_or_equiv
_atom_site_adp_type
_atom_site_occupancy
_atom_site_symmetry_multiplicity
_atom_site_calc_flag
_atom_site_refinement_flags
C1 C 0.63852(16) 0.51771(10) 0.86194(7) 0.0257(3) Uani 1 1 d .
C2 C 0.68605(16) 0.46186(10) 0.92557(7) 0.0243(3) Uani 1 1 d .
C3 C 0.82797(17) 0.46656(10) 0.94669(7) 0.0277(3) Uani 1 1 d .
H3 H 0.8947 0.5043 0.9157 0.033 Uiso 1 1 calc R
C4 C 0.87008(17) 0.41844(11) 1.01000(7) 0.0295(3) Uani 1 1 d .
H4 H 0.9651 0.4227 1.0228 0.035 Uiso 1 1 calc R
C5 C 0.77160(18) 0.36171(10) 1.05688(7) 0.0291(3) Uani 1 1 d .
H5 H 0.7990 0.3303 1.1019 0.035 Uiso 1 1 calc R
C6 C 0.63894(17) 0.35202(10) 1.03787(7) 0.0267(3) Uani 1 1 d .
H6 H 0.5755 0.3131 1.0699 0.032 Uiso 1 1 calc R
C7 C 0.59134(16) 0.39878(10) 0.97084(7) 0.0239(3) Uani 1 1 d .
C8 C 0.45302(16) 0.39008(10) 0.95007(7) 0.0248(3) Uani 1 1 d .
C9 C 0.40580(16) 0.44590(10) 0.88633(7) 0.0256(3) Uani 1 1 d .
C10 C 0.26470(17) 0.44165(11) 0.86399(7) 0.0303(3) Uani 1 1 d .
H10 H 0.2040 0.3974 0.8914 0.036 Uiso 1 1 calc R
C11 C 0.21497(18) 0.49877(12) 0.80487(8) 0.0349(4) Uani 1 1 d .
H11 H 0.1200 0.4947 0.7918 0.042 Uiso 1 1 calc R
C12 C 0.30444(19) 0.56468(12) 0.76226(8) 0.0355(4) Uani 1 1 d .
H12 H 0.2685 0.6052 0.7212 0.043 Uiso 1 1 calc R
C13 C 0.44119(18) 0.56971(11) 0.78021(7) 0.0310(3) Uani 1 1 d .
H13 H 0.5007 0.6132 0.7507 0.037 Uiso 1 1 calc R
C14 C 0.49815(16) 0.51139(10) 0.84229(7) 0.0252(3) Uani 1 1 d .
C15 C 0.73181(17) 0.58911(11) 0.82127(7) 0.0294(3) Uani 1 1 d .
H15 H 0.7373 0.6376 0.8425 0.035 Uiso 1 1 calc R
C16 C 0.80770(18) 0.59247(11) 0.75903(7) 0.0300(3) Uani 1 1 d .
H16 H 0.8039 0.5435 0.7380 0.036 Uiso 1 1 calc R
C17 C 0.89785(16) 0.66427(11) 0.71860(7) 0.0277(3) Uani 1 1 d .
C18 C 0.96774(18) 0.65959(11) 0.65242(7) 0.0316(3) Uani 1 1 d .
H18 H 0.9612 0.6077 0.6352 0.038 Uiso 1 1 calc R
C19 C 1.04727(18) 0.72845(11) 0.61038(7) 0.0314(3) Uani 1 1 d .
H19 H 1.0936 0.7235 0.5652 0.038 Uiso 1 1 calc R
C20 C 1.05787(17) 0.80389(11) 0.63519(7) 0.0297(3) Uani 1 1 d .
C21 C 0.9951(2) 0.80783(12) 0.70263(8) 0.0388(4) Uani 1 1 d .
H21 H 1.0072 0.8578 0.7208 0.047 Uiso 1 1 calc R
C22 C 0.9155(2) 0.73996(12) 0.74312(8) 0.0358(4) Uani 1 1 d .
H22 H 0.8716 0.7445 0.7887 0.043 Uiso 1 1 calc R
C23 C 0.35131(16) 0.32688(10) 0.99515(7) 0.0253(3) Uani 1 1 d .
H23 H 0.2470 0.3526 1.0026 0.030 Uiso 1 1 calc R
C24 C 0.39013(16) 0.23784(10) 1.02647(7) 0.0269(3) Uani 1 1 d .
H24 H 0.4935 0.2107 1.0185 0.032 Uiso 1 1 calc R
C25 C 0.28544(16) 0.17831(10) 1.07246(7) 0.0255(3) Uani 1 1 d .
C26 C 0.34224(17) 0.09926(10) 1.12061(7) 0.0287(3) Uani 1 1 d .
H26 H 0.4492 0.0833 1.1217 0.034 Uiso 1 1 calc R
C27 C 0.24733(17) 0.04284(10) 1.16716(7) 0.0287(3) Uani 1 1 d .
H27 H 0.2891 -0.0103 1.1997 0.034 Uiso 1 1 calc R
C28 C 0.09164(17) 0.06527(10) 1.16531(7) 0.0266(3) Uani 1 1 d .
C29 C 0.03190(17) 0.14296(10) 1.11659(7) 0.0268(3) Uani 1 1 d .
H29 H -0.0750 0.1580 1.1149 0.032 Uiso 1 1 calc R
C30 C 0.12751(16) 0.19799(10) 1.07093(7) 0.0256(3) Uani 1 1 d .
H30 H 0.0854 0.2503 1.0378 0.031 Uiso 1 1 calc R
C31 C 1.18440(18) 0.88105(11) 0.52738(7) 0.0318(3) Uani 1 1 d .
H31A H 1.1037 0.8750 0.5013 0.038 Uiso 1 1 calc R
H31B H 1.2695 0.8295 0.5246 0.038 Uiso 1 1 calc R
C32 C 1.23935(19) 0.97310(12) 0.49708(8) 0.0358(4) Uani 1 1 d .
H32A H 1.3150 0.9796 0.5257 0.043 Uiso 1 1 calc R
H32B H 1.1523 1.0237 0.4994 0.043 Uiso 1 1 calc R
C33 C 1.31112(19) 0.98353(12) 0.42193(8) 0.0358(4) Uani 1 1 d .
H33A H 1.3954 0.9314 0.4194 0.043 Uiso 1 1 calc R
H33B H 1.2341 0.9796 0.3930 0.043 Uiso 1 1 calc R
C34 C 1.37239(19) 1.07429(12) 0.39208(8) 0.0356(4) Uani 1 1 d .
H34A H 1.4415 1.0808 0.4238 0.043 Uiso 1 1 calc R
H34B H 1.2862 1.1261 0.3908 0.043 Uiso 1 1 calc R
C35 C 1.45764(19) 1.08311(11) 0.31948(8) 0.0351(4) Uani 1 1 d .
H35A H 1.5391 1.0289 0.3198 0.042 Uiso 1 1 calc R
H35B H 1.3864 1.0818 0.2869 0.042 Uiso 1 1 calc R
C36 C 1.5283(2) 1.17092(12) 0.29277(8) 0.0402(4) Uani 1 1 d .
H36A H 1.4468 1.2252 0.2920 0.048 Uiso 1 1 calc R
H36B H 1.5989 1.1725 0.3255 0.048 Uiso 1 1 calc R
C37 C 1.6143(2) 1.17908(13) 0.22052(9) 0.0482(5) Uani 1 1 d .
H37A H 1.6893 1.1230 0.2197 0.072 Uiso 1 1 calc R
H37B H 1.6666 1.2333 0.2085 0.072 Uiso 1 1 calc R
H37C H 1.5427 1.1862 0.1867 0.072 Uiso 1 1 calc R
C38 C 0.03165(18) -0.05436(11) 1.26719(7) 0.0321(3) Uani 1 1 d .
H38A H 0.0911 -0.0310 1.2947 0.038 Uiso 1 1 calc R
H38B H 0.0947 -0.1086 1.2523 0.038 Uiso 1 1 calc R
C39 C -0.11502(19) -0.08025(12) 1.30951(8) 0.0368(4) Uani 1 1 d .
H39A H -0.1703 -0.1047 1.2810 0.044 Uiso 1 1 calc R
H39B H -0.1795 -0.0234 1.3197 0.044 Uiso 1 1 calc R
C40 C -0.09383(18) -0.15180(11) 1.37788(7) 0.0328(3) Uani 1 1 d .
H40A H -0.0482 -0.1257 1.4089 0.039 Uiso 1 1 calc R
H40B H -0.0232 -0.2072 1.3688 0.039 Uiso 1 1 calc R
C41 C -0.24570(19) -0.17984(12) 1.41370(8) 0.0365(4) Uani 1 1 d .
H41A H -0.3176 -0.1230 1.4186 0.044 Uiso 1 1 calc R
H41B H -0.2870 -0.2087 1.3830 0.044 Uiso 1 1 calc R
C42 C -0.24119(19) -0.24655(11) 1.48512(7) 0.0338(4) Uani 1 1 d .
H42A H -0.2092 -0.2163 1.5176 0.041 Uiso 1 1 calc R
H42B H -0.1647 -0.3021 1.4816 0.041 Uiso 1 1 calc R
C43 C -0.3955(2) -0.27650(14) 1.51436(9) 0.0457(4) Uani 1 1 d .
H43A H -0.4706 -0.2209 1.5192 0.055 Uiso 1 1 calc R
H43B H -0.4290 -0.3039 1.4805 0.055 Uiso 1 1 calc R
C44 C -0.3958(2) -0.34614(14) 1.58434(9) 0.0493(5) Uani 1 1 d .
H44A H -0.3284 -0.4036 1.5793 0.074 Uiso 1 1 calc R
H44B H -0.4994 -0.3592 1.6010 0.074 Uiso 1 1 calc R
H44C H -0.3597 -0.3205 1.6180 0.074 Uiso 1 1 calc R
C45 C 0.09851(17) 0.55958(10) 0.45488(7) 0.0276(3) Uani 1 1 d .
C46 C -0.03575(17) 0.54874(10) 0.43203(7) 0.0274(3) Uani 1 1 d .
C47 C -0.08370(19) 0.59907(11) 0.36579(7) 0.0316(3) Uani 1 1 d .
H47 H -0.0202 0.6390 0.3349 0.038 Uiso 1 1 calc R
C48 C -0.2174(2) 0.59137(12) 0.34584(8) 0.0360(4) Uani 1 1 d .
H48 H -0.2465 0.6266 0.3019 0.043 Uiso 1 1 calc R
C49 C -0.31324(19) 0.53119(12) 0.39029(8) 0.0368(4) Uani 1 1 d .
H49 H -0.4053 0.5249 0.3757 0.044 Uiso 1 1 calc R
C50 C 0.27347(18) 0.51762(12) 0.54617(8) 0.0335(4) Uani 1 1 d .
H50 H 0.3398 0.5569 0.5166 0.040 Uiso 1 1 calc R
C51 C 0.13504(17) 0.51163(10) 0.52250(7) 0.0277(3) Uani 1 1 d .
C52 C 0.19912(17) 0.62474(11) 0.41225(7) 0.0296(3) Uani 1 1 d .
H52 H 0.2182 0.6704 0.4332 0.036 Uiso 1 1 calc R
C53 C 0.26620(18) 0.62670(11) 0.34766(7) 0.0305(3) Uani 1 1 d .
H53 H 0.2507 0.5799 0.3269 0.037 Uiso 1 1 calc R
C54 C 0.36170(17) 0.69423(11) 0.30549(7) 0.0286(3) Uani 1 1 d .
C55 C 0.42413(18) 0.68758(11) 0.23849(8) 0.0325(3) Uani 1 1 d .
H55 H 0.4067 0.6378 0.2215 0.039 Uiso 1 1 calc R
C56 C 0.51152(18) 0.75168(11) 0.19554(7) 0.0325(3) Uani 1 1 d .
H56 H 0.5515 0.7460 0.1498 0.039 Uiso 1 1 calc R
C57 C 0.53958(17) 0.82374(11) 0.22017(7) 0.0285(3) Uani 1 1 d .
C58 C 0.47975(19) 0.83086(11) 0.28741(7) 0.0334(4) Uani 1 1 d .
H58 H 0.4994 0.8798 0.3047 0.040 Uiso 1 1 calc R
C59 C 0.39266(19) 0.76779(11) 0.32890(7) 0.0336(4) Uani 1 1 d .
H59 H 0.3524 0.7742 0.3745 0.040 Uiso 1 1 calc R
C60 C 0.65091(18) 0.90595(11) 0.10988(7) 0.0302(3) Uani 1 1 d .
H60A H 0.5529 0.9223 0.0898 0.036 Uiso 1 1 calc R
H60B H 0.7085 0.8496 0.0961 0.036 Uiso 1 1 calc R
C61 C 0.74162(17) 0.98529(11) 0.08440(7) 0.0290(3) Uani 1 1 d .
H61A H 0.8474 0.9625 0.0956 0.035 Uiso 1 1 calc R
H61B H 0.6976 1.0340 0.1099 0.035 Uiso 1 1 calc R
C62 C 0.74477(17) 1.02805(11) 0.00674(7) 0.0297(3) Uani 1 1 d .
H62A H 0.6392 1.0491 -0.0053 0.036 Uiso 1 1 calc R
H62B H 0.7937 0.9806 -0.0192 0.036 Uiso 1 1 calc R
C63 C 0.83177(17) 1.11006(11) -0.01505(7) 0.0283(3) Uani 1 1 d .
H63A H 0.7795 1.1576 0.0102 0.034 Uiso 1 1 calc R
H63B H 0.9347 1.0888 0.0001 0.034 Uiso 1 1 calc R
C64 C 0.84873(18) 1.15558(11) -0.09235(7) 0.0328(3) Uani 1 1 d .
H64A H 0.7465 1.1778 -0.1082 0.039 Uiso 1 1 calc R
H64B H 0.9028 1.1091 -0.1183 0.039 Uiso 1 1 calc R
C65 C 0.9366(2) 1.23705(12) -0.10873(8) 0.0363(4) Uani 1 1 d .
H65A H 0.8740 1.2874 -0.0888 0.044 Uiso 1 1 calc R
H65B H 1.0307 1.2169 -0.0855 0.044 Uiso 1 1 calc R
C66 C 0.9792(3) 1.27529(16) -0.18562(9) 0.0578(6) Uani 1 1 d .
H66A H 1.0475 1.2273 -0.2052 0.087 Uiso 1 1 calc R
H66B H 1.0308 1.3289 -0.1921 0.087 Uiso 1 1 calc R
H66C H 0.8870 1.2944 -0.2094 0.087 Uiso 1 1 calc R
O1 O 1.12615(14) 0.87825(8) 0.59835(5) 0.0395(3) Uani 1 1 d .
O2 O -0.01455(12) 0.01699(8) 1.20797(5) 0.0318(3) Uani 1 1 d .
O3 O 0.62514(13) 0.89026(8) 0.18411(5) 0.0344(3) Uani 1 1 d .

loop_
_atom_site_aniso_label
_atom_site_aniso_U_11
_atom_site_aniso_U_22
_atom_site_aniso_U_33
_atom_site_aniso_U_23
_atom_site_aniso_U_13
_atom_site_aniso_U_12
C1 0.0239(7) 0.0304(7) 0.0256(7) -0.0117(6) 0.0059(5) -0.0110(6)
C2 0.0229(7) 0.0288(7) 0.0243(7) -0.0127(5) 0.0054(5) -0.0094(6)
C3 0.0240(8) 0.0323(7) 0.0305(7) -0.0134(6) 0.0061(6) -0.0131(6)
C4 0.0238(8) 0.0345(8) 0.0357(8) -0.0141(6) -0.0023(6) -0.0113(6)
C5 0.0307(8) 0.0316(7) 0.0278(7) -0.0090(6) -0.0028(6) -0.0097(6)
C6 0.0267(8) 0.0309(7) 0.0249(6) -0.0097(5) 0.0036(5) -0.0115(6)
C7 0.0233(7) 0.0266(7) 0.0242(6) -0.0117(5) 0.0058(5) -0.0090(6)
C8 0.0226(7) 0.0275(7) 0.0259(7) -0.0111(5) 0.0060(5) -0.0089(6)
C9 0.0230(7) 0.0309(7) 0.0266(7) -0.0132(6) 0.0038(5) -0.0096(6)
C10 0.0269(8) 0.0360(8) 0.0318(7) -0.0119(6) 0.0013(6) -0.0126(6)
C11 0.0296(8) 0.0444(9) 0.0361(8) -0.0130(7) -0.0056(6) -0.0123(7)
C12 0.0373(9) 0.0408(9) 0.0302(7) -0.0070(6) -0.0063(6) -0.0106(7)
C13 0.0341(8) 0.0337(8) 0.0271(7) -0.0087(6) 0.0019(6) -0.0118(7)
C14 0.0248(7) 0.0294(7) 0.0242(6) -0.0112(5) 0.0034(5) -0.0090(6)
C15 0.0285(8) 0.0341(8) 0.0291(7) -0.0101(6) 0.0038(6) -0.0154(6)
C16 0.0310(8) 0.0358(8) 0.0285(7) -0.0117(6) 0.0027(6) -0.0172(7)
C17 0.0245(7) 0.0366(8) 0.0247(7) -0.0088(6) 0.0013(6) -0.0125(6)
C18 0.0336(8) 0.0366(8) 0.0296(7) -0.0145(6) 0.0055(6) -0.0158(7)
C19 0.0317(8) 0.0406(9) 0.0241(7) -0.0108(6) 0.0061(6) -0.0140(7)
C20 0.0275(8) 0.0381(8) 0.0252(7) -0.0057(6) 0.0026(6) -0.0160(7)
C21 0.0526(10) 0.0434(9) 0.0283(7) -0.0148(6) 0.0065(7) -0.0270(8)
C22 0.0441(9) 0.0439(9) 0.0243(7) -0.0125(6) 0.0092(6) -0.0233(8)
C23 0.0183(7) 0.0330(8) 0.0281(7) -0.0117(6) 0.0024(5) -0.0104(6)
C24 0.0204(7) 0.0332(8) 0.0304(7) -0.0113(6) 0.0023(5) -0.0112(6)
C25 0.0240(7) 0.0312(7) 0.0263(7) -0.0127(6) 0.0018(5) -0.0124(6)
C26 0.0214(7) 0.0329(8) 0.0342(7) -0.0101(6) -0.0021(6) -0.0079(6)
C27 0.0283(8) 0.0316(7) 0.0285(7) -0.0056(6) -0.0042(6) -0.0115(6)
C28 0.0289(8) 0.0338(8) 0.0227(6) -0.0101(6) 0.0007(5) -0.0167(6)
C29 0.0223(7) 0.0367(8) 0.0253(7) -0.0097(6) -0.0009(5) -0.0125(6)
C30 0.0255(7) 0.0302(7) 0.0238(6) -0.0072(5) -0.0019(5) -0.0107(6)
C31 0.0291(8) 0.0423(9) 0.0243(7) -0.0073(6) 0.0049(6) -0.0139(7)
C32 0.0369(9) 0.0429(9) 0.0288(8) -0.0079(6) 0.0071(6) -0.0184(7)
C33 0.0374(9) 0.0414(9) 0.0294(7) -0.0082(6) 0.0075(6) -0.0172(7)
C34 0.0386(9) 0.0417(9) 0.0281(7) -0.0090(6) 0.0065(6) -0.0177(7)
C35 0.0389(9) 0.0365(8) 0.0305(7) -0.0088(6) 0.0081(6) -0.0162(7)
C36 0.0481(10) 0.0409(9) 0.0337(8) -0.0106(7) 0.0105(7) -0.0215(8)
C37 0.0601(12) 0.0449(10) 0.0388(9) -0.0097(7) 0.0162(8) -0.0242(9)
C38 0.0354(9) 0.0378(8) 0.0253(7) -0.0042(6) -0.0022(6) -0.0164(7)
C39 0.0358(9) 0.0466(9) 0.0291(8) -0.0033(7) -0.0002(6) -0.0199(8)
C40 0.0348(9) 0.0391(8) 0.0268(7) -0.0073(6) 0.0004(6) -0.0151(7)
C41 0.0369(9) 0.0439(9) 0.0296(7) -0.0037(7) -0.0015(6) -0.0177(7)
C42 0.0386(9) 0.0366(8) 0.0267(7) -0.0080(6) 0.0030(6) -0.0116(7)
C43 0.0468(11) 0.0554(11) 0.0365(9) -0.0041(8) 0.0011(7) -0.0256(9)
C44 0.0622(12) 0.0502(11) 0.0344(8) -0.0085(8) 0.0133(8) -0.0240(9)
C45 0.0300(8) 0.0314(8) 0.0238(7) -0.0112(6) 0.0026(6) -0.0092(6)
C46 0.0299(8) 0.0318(7) 0.0228(6) -0.0106(6) 0.0022(6) -0.0088(6)
C47 0.0363(9) 0.0357(8) 0.0245(7) -0.0088(6) 0.0007(6) -0.0109(7)
C48 0.0421(9) 0.0424(9) 0.0263(7) -0.0083(6) -0.0075(6) -0.0104(7)
C49 0.0337(9) 0.0455(9) 0.0361(8) -0.0110(7) -0.0068(7) -0.0141(7)
C50 0.0319(9) 0.0422(9) 0.0297(7) -0.0108(6) 0.0006(6) -0.0138(7)
C51 0.0286(8) 0.0322(8) 0.0251(7) -0.0125(6) 0.0025(6) -0.0084(6)
C52 0.0302(8) 0.0347(8) 0.0273(7) -0.0099(6) -0.0008(6) -0.0118(7)
C53 0.0324(8) 0.0324(8) 0.0296(7) -0.0100(6) 0.0002(6) -0.0118(6)
C54 0.0277(8) 0.0332(8) 0.0259(7) -0.0078(6) -0.0010(6) -0.0078(6)
C55 0.0348(8) 0.0359(8) 0.0311(7) -0.0152(6) 0.0031(6) -0.0122(7)
C56 0.0333(8) 0.0395(8) 0.0262(7) -0.0119(6) 0.0054(6) -0.0109(7)
C57 0.0254(8) 0.0349(8) 0.0260(7) -0.0048(6) -0.0021(6) -0.0108(6)
C58 0.0408(9) 0.0385(8) 0.0267(7) -0.0108(6) -0.0024(6) -0.0174(7)
C59 0.0420(9) 0.0394(9) 0.0229(7) -0.0101(6) 0.0024(6) -0.0164(7)
C60 0.0293(8) 0.0380(8) 0.0253(7) -0.0094(6) 0.0011(6) -0.0110(6)
C61 0.0223(7) 0.0396(8) 0.0283(7) -0.0119(6) 0.0007(6) -0.0105(6)
C62 0.0256(7) 0.0388(8) 0.0287(7) -0.0111(6) -0.0013(6) -0.0115(6)
C63 0.0246(7) 0.0357(8) 0.0283(7) -0.0117(6) -0.0015(6) -0.0092(6)
C64 0.0312(8) 0.0412(9) 0.0287(7) -0.0066(6) -0.0038(6) -0.0141(7)
C65 0.0373(9) 0.0380(9) 0.0359(8) -0.0106(7) 0.0010(7) -0.0129(7)
C66 0.0657(13) 0.0702(14) 0.0403(9) 0.0022(9) -0.0052(9) -0.0389(11)
O1 0.0526(7) 0.0459(7) 0.0252(5) -0.0097(5) 0.0105(5) -0.0312(6)
O2 0.0293(6) 0.0413(6) 0.0253(5) -0.0004(4) -0.0010(4) -0.0189(5)
O3 0.0388(6) 0.0446(6) 0.0245(5) -0.0080(4) 0.0012(4) -0.0221(5)

loop_
_atom_type_symbol
_atom_type_description
_atom_type_scat_dispersion_real
_atom_type_scat_dispersion_imag
_atom_type_scat_source
C C 0.0181 0.0091 'International Tables Vol C Tables 4.2.6.8 and 6.1.1.4'
H H 0.0000 0.0000 'International Tables Vol C Tables 4.2.6.8 and 6.1.1.4'
O O 0.0492 0.0322 'International Tables Vol C Tables 4.2.6.8 and 6.1.1.4'

loop_
_geom_angle_atom_site_label_1
_geom_angle_atom_site_label_2
_geom_angle_atom_site_label_3
_geom_angle
_geom_angle_site_symmetry_1
_geom_angle_site_symmetry_3
C14 C1 C2 119.86(12) . .
C14 C1 C15 121.75(13) . .
C2 C1 C15 118.05(12) . .
C1 C2 C3 121.08(12) . .
C1 C2 C7 120.40(13) . .
C3 C2 C7 118.51(13) . .
C4 C3 C2 121.72(12) . .
C4 C3 H3 119.1 . .
C2 C3 H3 119.1 . .
C3 C4 C5 119.78(13) . .
C3 C4 H4 120.1 . .
C5 C4 H4 120.1 . .
C6 C5 C4 120.49(13) . .
C6 C5 H5 119.8 . .
C4 C5 H5 119.8 . .
C5 C6 C7 122.00(12) . .
C5 C6 H6 119.0 . .
C7 C6 H6 119.0 . .
C8 C7 C6 122.94(12) . .
C8 C7 C2 119.74(12) . .
C6 C7 C2 117.17(12) . .
C9 C8 C7 119.71(12) . .
C9 C8 C23 118.56(12) . .
C7 C8 C23 121.65(12) . .
C8 C9 C10 121.83(12) . .
C8 C9 C14 120.40(12) . .
C10 C9 C14 117.75(13) . .
C11 C10 C9 121.99(13) . .
C11 C10 H10 119.0 . .
C9 C10 H10 119.0 . .
C10 C11 C12 120.23(14) . .
C10 C11 H11 119.9 . .
C12 C11 H11 119.9 . .
C13 C12 C11 120.03(14) . .
C13 C12 H12 120.0 . .
C11 C12 H12 120.0 . .
C12 C13 C14 121.83(13) . .
C12 C13 H13 119.1 . .
C14 C13 H13 119.1 . .
C1 C14 C13 122.06(12) . .
C1 C14 C9 119.80(13) . .
C13 C14 C9 118.13(13) . .
C16 C15 C1 127.08(13) . .
C16 C15 H15 116.5 . .
C1 C15 H15 116.5 . .
C15 C16 C17 126.75(14) . .
C15 C16 H16 116.6 . .
C17 C16 H16 116.6 . .
C18 C17 C22 117.01(12) . .
C18 C17 C16 119.89(13) . .
C22 C17 C16 123.09(13) . .
C17 C18 C19 122.23(14) . .
C17 C18 H18 118.9 . .
C19 C18 H18 118.9 . .
C20 C19 C18 119.27(13) . .
C20 C19 H19 120.4 . .
C18 C19 H19 120.4 . .
O1 C20 C19 125.30(13) . .
O1 C20 C21 115.22(13) . .
C19 C20 C21 119.49(13) . .
C22 C21 C20 120.47(14) . .
C22 C21 H21 119.8 . .
C20 C21 H21 119.8 . .
C21 C22 C17 121.42(13) . .
C21 C22 H22 119.3 . .
C17 C22 H22 119.3 . .
C24 C23 C8 127.11(13) . .
C24 C23 H23 116.4 . .
C8 C23 H23 116.4 . .
C23 C24 C25 125.16(14) . .
C23 C24 H24 117.4 . .
C25 C24 H24 117.4 . .
C26 C25 C30 117.25(12) . .
C26 C25 C24 120.06(13) . .
C30 C25 C24 122.69(13) . .
C27 C26 C25 122.19(13) . .
C27 C26 H26 118.9 . .
C25 C26 H26 118.9 . .
C28 C27 C26 119.14(13) . .
C28 C27 H27 120.4 . .
C26 C27 H27 120.4 . .
O2 C28 C27 125.48(13) . .
O2 C28 C29 114.67(13) . .
C27 C28 C29 119.85(12) . .
C30 C29 C28 120.22(13) . .
C30 C29 H29 119.9 . .
C28 C29 H29 119.9 . .
C29 C30 C25 121.33(13) . .
C29 C30 H30 119.3 . .
C25 C30 H30 119.3 . .
O1 C31 C32 107.35(12) . .
O1 C31 H31A 110.2 . .
C32 C31 H31A 110.2 . .
O1 C31 H31B 110.2 . .
C32 C31 H31B 110.2 . .
H31A C31 H31B 108.5 . .
C31 C32 C33 112.82(13) . .
C31 C32 H32A 109.0 . .
C33 C32 H32A 109.0 . .
C31 C32 H32B 109.0 . .
C33 C32 H32B 109.0 . .
H32A C32 H32B 107.8 . .
C34 C33 C32 113.10(14) . .
C34 C33 H33A 109.0 . .
C32 C33 H33A 109.0 . .
C34 C33 H33B 109.0 . .
C32 C33 H33B 109.0 . .
H33A C33 H33B 107.8 . .
C33 C34 C35 114.43(14) . .
C33 C34 H34A 108.7 . .
C35 C34 H34A 108.7 . .
C33 C34 H34B 108.7 . .
C35 C34 H34B 108.7 . .
H34A C34 H34B 107.6 . .
C36 C35 C34 113.65(14) . .
C36 C35 H35A 108.8 . .
C34 C35 H35A 108.8 . .
C36 C35 H35B 108.8 . .
C34 C35 H35B 108.8 . .
H35A C35 H35B 107.7 . .
C37 C36 C35 113.47(14) . .
C37 C36 H36A 108.9 . .
C35 C36 H36A 108.9 . .
C37 C36 H36B 108.9 . .
C35 C36 H36B 108.9 . .
H36A C36 H36B 107.7 . .
C36 C37 H37A 109.5 . .
C36 C37 H37B 109.5 . .
H37A C37 H37B 109.5 . .
C36 C37 H37C 109.5 . .
H37A C37 H37C 109.5 . .
H37B C37 H37C 109.5 . .
O2 C38 C39 105.17(13) . .
O2 C38 H38A 110.7 . .
C39 C38 H38A 110.7 . .
O2 C38 H38B 110.7 . .
C39 C38 H38B 110.7 . .
H38A C38 H38B 108.8 . .
C38 C39 C40 114.46(14) . .
C38 C39 H39A 108.6 . .
C40 C39 H39A 108.6 . .
C38 C39 H39B 108.6 . .
C40 C39 H39B 108.6 . .
H39A C39 H39B 107.6 . .
C39 C40 C41 110.75(13) . .
C39 C40 H40A 109.5 . .
C41 C40 H40A 109.5 . .
C39 C40 H40B 109.5 . .
C41 C40 H40B 109.5 . .
H40A C40 H40B 108.1 . .
C42 C41 C40 115.80(14) . .
C42 C41 H41A 108.3 . .
C40 C41 H41A 108.3 . .
C42 C41 H41B 108.3 . .
C40 C41 H41B 108.3 . .
H41A C41 H41B 107.4 . .
C41 C42 C43 112.04(14) . .
C41 C42 H42A 109.2 . .
C43 C42 H42A 109.2 . .
C41 C42 H42B 109.2 . .
C43 C42 H42B 109.2 . .
H42A C42 H42B 107.9 . .
C44 C43 C42 114.18(16) . .
C44 C43 H43A 108.7 . .
C42 C43 H43A 108.7 . .
C44 C43 H43B 108.7 . .
C42 C43 H43B 108.7 . .
H43A C43 H43B 107.6 . .
C43 C44 H44A 109.5 . .
C43 C44 H44B 109.5 . .
H44A C44 H44B 109.5 . .
C43 C44 H44C 109.5 . .
H44A C44 H44C 109.5 . .
H44B C44 H44C 109.5 . .
C46 C45 C51 119.84(13) . .
C46 C45 C52 122.12(13) . .
C51 C45 C52 117.91(13) . .
C45 C46 C47 122.68(13) . .
C45 C46 C51 119.91(13) . 2_566
C47 C46 C51 117.34(13) . 2_566
C48 C47 C46 122.05(13) . .
C48 C47 H47 119.0 . .
C46 C47 H47 119.0 . .
C47 C48 C49 120.31(14) . .
C47 C48 H48 119.8 . .
C49 C48 H48 119.8 . .
C50 C49 C48 119.94(14) 2_566 .
C50 C49 H49 120.0 2_566 .
C48 C49 H49 120.0 . .
C49 C50 C51 122.00(14) 2_566 .
C49 C50 H50 119.0 2_566 .
C51 C50 H50 119.0 . .
C45 C51 C50 121.33(13) . .
C45 C51 C46 120.24(14) . 2_566
C50 C51 C46 118.35(13) . 2_566
C53 C52 C45 127.38(13) . .
C53 C52 H52 116.3 . .
C45 C52 H52 116.3 . .
C52 C53 C54 126.31(14) . .
C52 C53 H53 116.8 . .
C54 C53 H53 116.8 . .
C55 C54 C59 117.02(13) . .
C55 C54 C53 119.84(13) . .
C59 C54 C53 123.13(13) . .
C54 C55 C56 122.06(14) . .
C54 C55 H55 119.0 . .
C56 C55 H55 119.0 . .
C57 C56 C55 119.47(13) . .
C57 C56 H56 120.3 . .
C55 C56 H56 120.3 . .
O3 C57 C56 125.49(13) . .
O3 C57 C58 115.20(13) . .
C56 C57 C58 119.30(13) . .
C59 C58 C57 120.62(14) . .
C59 C58 H58 119.7 . .
C57 C58 H58 119.7 . .
C58 C59 C54 121.51(13) . .
C58 C59 H59 119.2 . .
C54 C59 H59 119.2 . .
O3 C60 C61 106.60(11) . .
O3 C60 H60A 110.4 . .
C61 C60 H60A 110.4 . .
O3 C60 H60B 110.4 . .
C61 C60 H60B 110.4 . .
H60A C60 H60B 108.6 . .
C60 C61 C62 113.79(12) . .
C60 C61 H61A 108.8 . .
C62 C61 H61A 108.8 . .
C60 C61 H61B 108.8 . .
C62 C61 H61B 108.8 . .
H61A C61 H61B 107.7 . .
C61 C62 C63 111.24(11) . .
C61 C62 H62A 109.4 . .
C63 C62 H62A 109.4 . .
C61 C62 H62B 109.4 . .
C63 C62 H62B 109.4 . .
H62A C62 H62B 108.0 . .
C64 C63 C62 115.88(12) . .
C64 C63 H63A 108.3 . .
C62 C63 H63A 108.3 . .
C64 C63 H63B 108.3 . .
C62 C63 H63B 108.3 . .
H63A C63 H63B 107.4 . .
C63 C64 C65 111.84(12) . .
C63 C64 H64A 109.2 . .
C65 C64 H64A 109.2 . .
C63 C64 H64B 109.2 . .
C65 C64 H64B 109.2 . .
H64A C64 H64B 107.9 . .
C66 C65 C64 114.18(14) . .
C66 C65 H65A 108.7 . .
C64 C65 H65A 108.7 . .
C66 C65 H65B 108.7 . .
C64 C65 H65B 108.7 . .
H65A C65 H65B 107.6 . .
C65 C66 H66A 109.5 . .
C65 C66 H66B 109.5 . .
H66A C66 H66B 109.5 . .
C65 C66 H66C 109.5 . .
H66A C66 H66C 109.5 . .
H66B C66 H66C 109.5 . .
C20 O1 C31 117.87(12) . .
C28 O2 C38 119.13(11) . .
C57 O3 C60 118.40(11) . .

loop_
_geom_bond_atom_site_label_1
_geom_bond_atom_site_label_2
_geom_bond_distance
_geom_bond_site_symmetry_2
C1 C14 1.409(2) .
C1 C2 1.412(2) .
C1 C15 1.4867(18) .
C2 C3 1.428(2) .
C2 C7 1.4418(18) .
C3 C4 1.359(2) .
C3 H3 0.9500 .
C4 C5 1.4195(19) .
C4 H4 0.9500 .
C5 C6 1.354(2) .
C5 H5 0.9500 .
C6 C7 1.434(2) .
C6 H6 0.9500 .
C7 C8 1.413(2) .
C8 C9 1.413(2) .
C8 C23 1.4813(17) .
C9 C10 1.430(2) .
C9 C14 1.4427(18) .
C10 C11 1.355(2) .
C10 H10 0.9500 .
C11 C12 1.421(2) .
C11 H11 0.9500 .
C12 C13 1.357(2) .
C12 H12 0.9500 .
C13 C14 1.430(2) .
C13 H13 0.9500 .
C15 C16 1.317(2) .
C15 H15 0.9500 .
C16 C17 1.4723(18) .
C16 H16 0.9500 .
C17 C18 1.388(2) .
C17 C22 1.401(2) .
C18 C19 1.395(2) .
C18 H18 0.9500 .
C19 C20 1.381(2) .
C19 H19 0.9500 .
C20 O1 1.3705(17) .
C20 C21 1.391(2) .
C21 C22 1.375(2) .
C21 H21 0.9500 .
C22 H22 0.9500 .
C23 C24 1.334(2) .
C23 H23 0.9500 .
C24 C25 1.4726(18) .
C24 H24 0.9500 .
C25 C26 1.394(2) .
C25 C30 1.401(2) .
C26 C27 1.3939(19) .
C26 H26 0.9500 .
C27 C28 1.383(2) .
C27 H27 0.9500 .
C28 O2 1.3652(16) .
C28 C29 1.396(2) .
C29 C30 1.3789(19) .
C29 H29 0.9500 .
C30 H30 0.9500 .
C31 O1 1.4275(18) .
C31 C32 1.511(2) .
C31 H31A 0.9900 .
C31 H31B 0.9900 .
C32 C33 1.522(2) .
C32 H32A 0.9900 .
C32 H32B 0.9900 .
C33 C34 1.518(2) .
C33 H33A 0.9900 .
C33 H33B 0.9900 .
C34 C35 1.519(2) .
C34 H34A 0.9900 .
C34 H34B 0.9900 .
C35 C36 1.517(2) .
C35 H35A 0.9900 .
C35 H35B 0.9900 .
C36 C37 1.516(2) .
C36 H36A 0.9900 .
C36 H36B 0.9900 .
C37 H37A 0.9800 .
C37 H37B 0.9800 .
C37 H37C 0.9800 .
C38 O2 1.4360(18) .
C38 C39 1.513(2) .
C38 H38A 0.9900 .
C38 H38B 0.9900 .
C39 C40 1.521(2) .
C39 H39A 0.9900 .
C39 H39B 0.9900 .
C40 C41 1.524(2) .
C40 H40A 0.9900 .
C40 H40B 0.9900 .
C41 C42 1.522(2) .
C41 H41A 0.9900 .
C41 H41B 0.9900 .
C42 C43 1.526(2) .
C42 H42A 0.9900 .
C42 H42B 0.9900 .
C43 C44 1.518(2) .
C43 H43A 0.9900 .
C43 H43B 0.9900 .
C44 H44A 0.9800 .
C44 H44B 0.9800 .
C44 H44C 0.9800 .
C45 C46 1.410(2) .
C45 C51 1.416(2) .
C45 C52 1.4773(19) .
C46 C47 1.433(2) .
C46 C51 1.4445(19) 2_566
C47 C48 1.361(2) .
C47 H47 0.9500 .
C48 C49 1.416(2) .
C48 H48 0.9500 .
C49 C50 1.359(2) 2_566
C49 H49 0.9500 .
C50 C49 1.359(2) 2_566
C50 C51 1.428(2) .
C50 H50 0.9500 .
C51 C46 1.4445(19) 2_566
C52 C53 1.334(2) .
C52 H52 0.9500 .
C53 C54 1.4682(19) .
C53 H53 0.9500 .
C54 C55 1.392(2) .
C54 C59 1.402(2) .
C55 C56 1.395(2) .
C55 H55 0.9500 .
C56 C57 1.385(2) .
C56 H56 0.9500 .
C57 O3 1.3680(17) .
C57 C58 1.392(2) .
C58 C59 1.373(2) .
C58 H58 0.9500 .
C59 H59 0.9500 .
C60 O3 1.4307(17) .
C60 C61 1.5144(19) .
C60 H60A 0.9900 .
C60 H60B 0.9900 .
C61 C62 1.519(2) .
C61 H61A 0.9900 .
C61 H61B 0.9900 .
C62 C63 1.5252(19) .
C62 H62A 0.9900 .
C62 H62B 0.9900 .
C63 C64 1.518(2) .
C63 H63A 0.9900 .
C63 H63B 0.9900 .
C64 C65 1.528(2) .
C64 H64A 0.9900 .
C64 H64B 0.9900 .
C65 C66 1.512(2) .
C65 H65A 0.9900 .
C65 H65B 0.9900 .
C66 H66A 0.9800 .
C66 H66B 0.9800 .
C66 H66C 0.9800 .

loop_
_geom_torsion_atom_site_label_1
_geom_torsion_atom_site_label_2
_geom_torsion_atom_site_label_3
_geom_torsion_atom_site_label_4
_geom_torsion
_geom_torsion_site_symmetry_1
_geom_torsion_site_symmetry_4
C14 C1 C2 C3 179.77(13) . .
C15 C1 C2 C3 -6.8(2) . .
C14 C1 C2 C7 -0.4(2) . .
C15 C1 C2 C7 173.06(13) . .
C1 C2 C3 C4 175.02(14) . .
C7 C2 C3 C4 -4.8(2) . .
C2 C3 C4 C5 0.0(2) . .
C3 C4 C5 C6 2.9(2) . .
C4 C5 C6 C7 -0.8(2) . .
C5 C6 C7 C8 -179.63(14) . .
C5 C6 C7 C2 -3.9(2) . .
C1 C2 C7 C8 2.6(2) . .
C3 C2 C7 C8 -177.59(13) . .
C1 C2 C7 C6 -173.26(13) . .
C3 C2 C7 C6 6.57(19) . .
C6 C7 C8 C9 173.13(13) . .
C2 C7 C8 C9 -2.5(2) . .
C6 C7 C8 C23 -3.8(2) . .
C2 C7 C8 C23 -179.38(12) . .
C7 C8 C9 C10 -178.12(13) . .
C23 C8 C9 C10 -1.1(2) . .
C7 C8 C9 C14 0.2(2) . .
C23 C8 C9 C14 177.24(12) . .
C8 C9 C10 C11 176.17(14) . .
C14 C9 C10 C11 -2.2(2) . .
C9 C10 C11 C12 0.9(2) . .
C10 C11 C12 C13 0.9(3) . .
C11 C12 C13 C14 -1.3(2) . .
C2 C1 C14 C13 176.72(13) . .
C15 C1 C14 C13 3.5(2) . .
C2 C1 C14 C9 -1.8(2) . .
C15 C1 C14 C9 -175.06(13) . .
C12 C13 C14 C1 -178.60(15) . .
C12 C13 C14 C9 0.0(2) . .
C8 C9 C14 C1 2.0(2) . .
C10 C9 C14 C1 -179.64(13) . .
C8 C9 C14 C13 -176.66(13) . .
C10 C9 C14 C13 1.8(2) . .
C14 C1 C15 C16 -70.7(2) . .
C2 C1 C15 C16 115.92(18) . .
C1 C15 C16 C17 178.93(15) . .
C15 C16 C17 C18 -177.97(16) . .
C15 C16 C17 C22 0.8(3) . .
C22 C17 C18 C19 -2.5(2) . .
C16 C17 C18 C19 176.33(15) . .
C17 C18 C19 C20 0.3(3) . .
C18 C19 C20 O1 -176.80(15) . .
C18 C19 C20 C21 2.8(2) . .
O1 C20 C21 C22 176.03(16) . .
C19 C20 C21 C22 -3.6(3) . .
C20 C21 C22 C17 1.3(3) . .
C18 C17 C22 C21 1.7(3) . .
C16 C17 C22 C21 -177.10(16) . .
C9 C8 C23 C24 133.27(15) . .
C7 C8 C23 C24 -49.8(2) . .
C8 C23 C24 C25 178.25(13) . .
C23 C24 C25 C26 -157.68(14) . .
C23 C24 C25 C30 21.5(2) . .
C30 C25 C26 C27 -1.9(2) . .
C24 C25 C26 C27 177.34(13) . .
C25 C26 C27 C28 0.6(2) . .
C26 C27 C28 O2 -179.42(13) . .
C26 C27 C28 C29 0.8(2) . .
O2 C28 C29 C30 179.40(12) . .
C27 C28 C29 C30 -0.8(2) . .
C28 C29 C30 C25 -0.6(2) . .
C26 C25 C30 C29 1.9(2) . .
C24 C25 C30 C29 -177.33(13) . .
O1 C31 C32 C33 177.49(14) . .
C31 C32 C33 C34 -177.67(14) . .
C32 C33 C34 C35 174.65(15) . .
C33 C34 C35 C36 -175.59(15) . .
C34 C35 C36 C37 179.54(16) . .
O2 C38 C39 C40 -176.59(13) . .
C38 C39 C40 C41 -174.98(14) . .
C39 C40 C41 C42 -176.13(14) . .
C40 C41 C42 C43 -175.53(15) . .
C41 C42 C43 C44 177.69(16) . .
C51 C45 C46 C47 176.48(14) . .
C52 C45 C46 C47 0.7(2) . .
C51 C45 C46 C51 -0.4(2) . 2_566
C52 C45 C46 C51 -176.16(13) . 2_566
C45 C46 C47 C48 -176.66(15) . .
C51 C46 C47 C48 0.3(2) 2_566 .
C46 C47 C48 C49 -1.1(3) . .
C47 C48 C49 C50 1.5(3) . 2_566
C46 C45 C51 C50 177.07(14) . .
C52 C45 C51 C50 -7.0(2) . .
C46 C45 C51 C46 0.4(2) . 2_566
C52 C45 C51 C46 176.34(13) . 2_566
C49 C50 C51 C45 -177.01(15) 2_566 .
C49 C50 C51 C46 -0.3(2) 2_566 2_566
C46 C45 C52 C53 -56.9(2) . .
C51 C45 C52 C53 127.20(18) . .
C45 C52 C53 C54 177.80(15) . .
C52 C53 C54 C55 -179.87(16) . .
C52 C53 C54 C59 -0.9(3) . .
C59 C54 C55 C56 -1.1(2) . .
C53 C54 C55 C56 177.90(15) . .
C54 C55 C56 C57 0.9(3) . .
C55 C56 C57 O3 178.88(15) . .
C55 C56 C57 C58 -0.1(2) . .
O3 C57 C58 C59 -179.62(14) . .
C56 C57 C58 C59 -0.6(2) . .
C57 C58 C59 C54 0.4(3) . .
C55 C54 C59 C58 0.5(2) . .
C53 C54 C59 C58 -178.53(15) . .
O3 C60 C61 C62 -165.00(13) . .
C60 C61 C62 C63 177.50(13) . .
C61 C62 C63 C64 177.23(14) . .
C62 C63 C64 C65 179.70(14) . .
C63 C64 C65 C66 170.59(17) . .
C19 C20 O1 C31 3.5(2) . .
C21 C20 O1 C31 -176.18(15) . .
C32 C31 O1 C20 174.70(13) . .
C27 C28 O2 C38 10.6(2) . .
C29 C28 O2 C38 -169.58(12) . .
C39 C38 O2 C28 169.70(12) . .
C56 C57 O3 C60 20.0(2) . .
C58 C57 O3 C60 -160.98(14) . .
C61 C60 O3 C57 177.46(13) . .
